data_4516635
loop_
_publ_author_name
'Guo, Ling-Yu'
'Su, Hai-Feng'
'Kurmoo, Mohamedally'
'Wang, Xing-Po'
'Zhao, Quan-Qin'
'Lin, Shui-Chao'
'Tung, Chen-Ho'
'Sun, Di'
'Zheng, Lan-Sun'

_publ_section_title
;
 Multifunctional Triple-Decker Inverse 12-Metallacrown-4 Sandwiching
 Halides.
;
_journal_issue 23
_journal_name_full 'ACS applied materials &amp; interfaces'
_journal_page_first 19980
_journal_page_last 19987
_journal_paper_doi 10.1021/acsami.7b05191
_journal_volume 9
_journal_year 2017
_chemical_formula_sum 'C18 H12 Cl Cu6 K N18 O12'
_chemical_formula_weight 1128.25
_space_group_crystal_system triclinic
_space_group_IT_number 2
_space_group_name_Hall '-P 1'
_space_group_name_H-M_alt 'P -1'
_atom_sites_solution_hydrogens geom
_audit_creation_method SHELXL-2014/7
_cell_angle_alpha 83.607(9)
_cell_angle_beta 81.991(9)
_cell_angle_gamma 67.784(8)
_cell_formula_units_Z 2
_cell_length_a 10.602(10)
_cell_length_b 12.725(12)
_cell_length_c 13.110(12)
_cell_measurement_reflns_used 1132
_cell_measurement_temperature 298(2)
_cell_measurement_theta_max 19.288
_cell_measurement_theta_min 2.865
_cell_volume 1618(3)
_computing_structure_refinement 'SHELXL-2014/7 (Sheldrick, 2014)'
_diffrn_ambient_temperature 298(2)
_diffrn_measured_fraction_theta_full 0.995
_diffrn_measured_fraction_theta_max 0.995
_diffrn_measurement_device_type 'CCD area detector'
_diffrn_radiation_type MoK\a
_diffrn_radiation_wavelength 0.71073
_diffrn_reflns_av_R_equivalents 0.1072
_diffrn_reflns_av_unetI/netI 0.1587
_diffrn_reflns_Laue_measured_fraction_full 0.995
_diffrn_reflns_Laue_measured_fraction_max 0.995
_diffrn_reflns_limit_h_max 12
_diffrn_reflns_limit_h_min -12
_diffrn_reflns_limit_k_max 15
_diffrn_reflns_limit_k_min -15
_diffrn_reflns_limit_l_max 15
_diffrn_reflns_limit_l_min -15
_diffrn_reflns_number 15394
_diffrn_reflns_point_group_measured_fraction_full 0.995
_diffrn_reflns_point_group_measured_fraction_max 0.995
_diffrn_reflns_theta_full 24.999
_diffrn_reflns_theta_max 24.999
_diffrn_reflns_theta_min 2.472
_exptl_absorpt_coefficient_mu 4.173
_exptl_absorpt_correction_T_max 0.7456
_exptl_absorpt_correction_T_min 0.6309
_exptl_absorpt_correction_type multi-scan
_exptl_absorpt_process_details sadabs
_exptl_crystal_colour yellow
_exptl_crystal_density_diffrn 2.316
_exptl_crystal_density_method 'not measured'
_exptl_crystal_description rod
_exptl_crystal_F_000 1104
_exptl_crystal_size_max 0.150
_exptl_crystal_size_mid 0.100
_exptl_crystal_size_min 0.080
_exptl_transmission_factor_max 0.8462
_exptl_transmission_factor_min 0.8462
_refine_diff_density_max 0.538
_refine_diff_density_min -0.634
_refine_diff_density_rms 0.124
_refine_ls_extinction_method none
_refine_ls_goodness_of_fit_ref 0.934
_refine_ls_hydrogen_treatment constr
_refine_ls_matrix_type full
_refine_ls_number_parameters 505
_refine_ls_number_reflns 5688
_refine_ls_number_restraints 0
_refine_ls_restrained_S_all 0.934
_refine_ls_R_factor_all 0.1632
_refine_ls_R_factor_gt 0.0544
_refine_ls_shift/su_max 0.000
_refine_ls_shift/su_mean 0.000
_refine_ls_structure_factor_coef Fsqd
_refine_ls_weighting_details 'w=1/[\s^2^(Fo^2^)+(0.0241P)^2^] where P=(Fo^2^+2Fc^2^)/3'
_refine_ls_weighting_scheme calc
_refine_ls_wR_factor_gt 0.0751
_refine_ls_wR_factor_ref 0.1011
_reflns_Friedel_coverage 0.000
_reflns_number_gt 2585
_reflns_number_total 5688
_reflns_threshold_expression 'I > 2\s(I)'
_cod_data_source_file am7b05191_si_002.cif
_cod_data_source_block p4
_cod_database_code 4516635
_shelx_shelxl_version_number 2014/7
_shelx_space_group_comment
;
The symmetry employed for this shelxl refinement is uniquely defined
by the following loop, which should always be used as a source of
symmetry information in preference to the above space-group names.
They are only intended as comments.
;
_shelx_estimated_absorpt_t_min 0.573
_shelx_estimated_absorpt_t_max 0.731

loop_
_space_group_symop_operation_xyz
'x, y, z'
'-x, -y, -z'

loop_
_atom_site_label
_atom_site_type_symbol
_atom_site_fract_x
_atom_site_fract_y
_atom_site_fract_z
_atom_site_U_iso_or_equiv
_atom_site_adp_type
_atom_site_occupancy
_atom_site_site_symmetry_order
_atom_site_calc_flag
_atom_site_refinement_flags_posn
_atom_site_refinement_flags_adp
Cu1 Cu 0.93462(11) -0.25041(9) 0.47671(8) 0.0440(4) Uani 1 1 d . .
Cu2 Cu 0.67354(11) -0.01965(9) 0.36739(8) 0.0426(3) Uani 1 1 d . .
Cu3 Cu 0.55238(11) 0.09162(9) 0.61182(8) 0.0412(3) Uani 1 1 d . .
Cu4 Cu 0.81568(11) -0.14149(9) 0.71921(8) 0.0443(3) Uani 1 1 d . .
Cu5 Cu 0.92918(12) 0.05734(10) 0.67637(9) 0.0573(4) Uani 1 1 d . .
Cu6 Cu 0.80012(12) 0.17371(10) 0.44360(8) 0.0531(4) Uani 1 1 d . .
K1 K 0.3267(2) 0.45810(17) 1.02844(15) 0.0550(6) Uani 1 1 d . .
Cl1 Cl 0.8173(2) -0.04216(18) 0.52999(17) 0.0535(7) Uani 1 1 d . .
O1 O 1.0608(7) -0.3929(6) 0.0656(5) 0.073(2) Uani 1 1 d . .
O2 O 0.9031(7) -0.2492(6) -0.0022(5) 0.080(3) Uani 1 1 d . .
O3 O 0.2784(6) 0.4002(5) 0.2309(5) 0.062(2) Uani 1 1 d . .
O4 O 0.2000(7) 0.4665(5) 0.3812(5) 0.060(2) Uani 1 1 d . .
O5 O 0.4592(7) 0.5432(6) 0.6858(6) 0.076(2) Uani 1 1 d . .
O6 O 0.5295(7) 0.4596(6) 0.8359(6) 0.076(2) Uani 1 1 d . .
O7 O 0.4317(7) 0.2305(5) 1.0239(4) 0.062(2) Uani 1 1 d . .
O8 O 0.5955(6) 0.0892(5) 1.0892(5) 0.0547(19) Uani 1 1 d . .
O9 O 1.1571(8) -0.1696(6) 1.0395(5) 0.075(2) Uani 1 1 d . .
O10 O 1.3146(8) -0.3151(7) 0.9696(6) 0.083(3) Uani 1 1 d . .
O11 O 1.2257(6) -0.5562(5) 0.8544(5) 0.060(2) Uani 1 1 d . .
O12 O 1.3033(6) -0.6206(5) 0.7032(5) 0.0506(19) Uani 1 1 d . .
N1 N 0.9010(6) -0.2366(6) 0.3389(5) 0.0318(18) Uani 1 1 d . .
N2 N 0.8002(6) -0.1432(6) 0.2944(5) 0.0356(19) Uani 1 1 d . .
N3 N 0.5243(6) 0.1172(5) 0.3929(5) 0.0299(18) Uani 1 1 d . .
N4 N 0.4775(6) 0.1606(6) 0.4896(5) 0.0310(18) Uani 1 1 d . .
N5 N 0.5809(6) 0.0690(6) 0.7527(5) 0.0282(18) Uani 1 1 d . .
N6 N 0.6845(7) -0.0222(6) 0.7946(5) 0.0355(19) Uani 1 1 d . .
N7 N 0.9513(6) -0.2849(5) 0.6973(5) 0.0339(19) Uani 1 1 d . .
N8 N 1.0053(7) -0.3260(6) 0.6000(5) 0.0359(19) Uani 1 1 d . .
N9 N 0.9627(8) -0.3025(7) 0.0717(6) 0.049(2) Uani 1 1 d . .
N10 N 0.2746(7) 0.3910(6) 0.3251(6) 0.035(2) Uani 1 1 d . .
N11 N 0.5321(8) 0.4619(8) 0.7397(7) 0.055(2) Uani 1 1 d . .
N12 N 0.5299(8) 0.1413(7) 1.0150(6) 0.041(2) Uani 1 1 d . .
N13 N 1.2188(9) -0.2235(8) 0.9631(7) 0.056(2) Uani 1 1 d . .
N14 N 1.2240(7) -0.5474(6) 0.7588(6) 0.0370(19) Uani 1 1 d . .
N15 N 1.1645(7) -0.1529(6) 0.6986(5) 0.0365(19) Uani 1 1 d . .
N16 N 1.0578(7) -0.0635(6) 0.7422(5) 0.0375(19) Uani 1 1 d . .
N17 N 0.7915(7) 0.2006(6) 0.6589(6) 0.0390(19) Uani 1 1 d . .
N18 N 0.7374(7) 0.2469(6) 0.5674(5) 0.0381(19) Uani 1 1 d . .
C1 C 0.9706(8) -0.3044(7) 0.2637(7) 0.037(2) Uani 1 1 d . .
H1 H 1.0436 -0.3730 0.2721 0.044 Uiso 1 1 calc R U
C2 C 0.9182(8) -0.2572(7) 0.1707(7) 0.031(2) Uani 1 1 d . .
C3 C 0.8137(8) -0.1567(7) 0.1927(6) 0.036(2) Uani 1 1 d . .
H3 H 0.7604 -0.1056 0.1449 0.044 Uiso 1 1 calc R U
C4 C 0.4569(8) 0.1930(7) 0.3225(7) 0.039(2) Uani 1 1 d . .
H4 H 0.4705 0.1844 0.2518 0.047 Uiso 1 1 calc R U
C5 C 0.3637(8) 0.2860(7) 0.3704(6) 0.034(2) Uani 1 1 d . .
C6 C 0.3800(8) 0.2632(7) 0.4748(7) 0.034(2) Uani 1 1 d . .
H6 H 0.3307 0.3118 0.5265 0.041 Uiso 1 1 calc R U
C7 C 0.5140(8) 0.1379(7) 0.8277(6) 0.033(2) Uani 1 1 d . .
H7 H 0.4402 0.2062 0.8203 0.040 Uiso 1 1 calc R U
C8 C 0.5709(9) 0.0923(8) 0.9176(7) 0.035(2) Uani 1 1 d . .
C9 C 0.6782(8) -0.0067(7) 0.8941(6) 0.033(2) Uani 1 1 d . .
H9 H 0.7370 -0.0550 0.9402 0.039 Uiso 1 1 calc R U
C10 C 1.0252(8) -0.3625(7) 0.7665(7) 0.037(2) Uani 1 1 d . .
H10 H 1.0117 -0.3570 0.8376 0.044 Uiso 1 1 calc R U
C11 C 1.1239(8) -0.4510(7) 0.7151(6) 0.031(2) Uani 1 1 d . .
C12 C 1.1059(8) -0.4254(7) 0.6110(7) 0.041(3) Uani 1 1 d . .
H12 H 1.1566 -0.4710 0.5577 0.049 Uiso 1 1 calc R U
C13 C 1.2346(9) -0.2213(8) 0.7714(7) 0.044(3) Uani 1 1 d . .
H13 H 1.3115 -0.2873 0.7613 0.053 Uiso 1 1 calc R U
C14 C 1.1739(9) -0.1775(8) 0.8644(7) 0.038(2) Uani 1 1 d . .
C15 C 1.0663(9) -0.0785(8) 0.8445(8) 0.046(3) Uani 1 1 d . .
H15 H 1.0087 -0.0298 0.8936 0.055 Uiso 1 1 calc R U
C16 C 0.7232(9) 0.2721(8) 0.7325(7) 0.043(3) Uani 1 1 d . .
H16 H 0.7382 0.2603 0.8018 0.051 Uiso 1 1 calc R U
C17 C 0.6257(9) 0.3671(7) 0.6880(7) 0.039(2) Uani 1 1 d . .
C18 C 0.6375(9) 0.3488(7) 0.5851(7) 0.046(3) Uani 1 1 d . .
H18 H 0.5853 0.3985 0.5359 0.055 Uiso 1 1 calc R U

loop_
_atom_site_aniso_label
_atom_site_aniso_U_11
_atom_site_aniso_U_22
_atom_site_aniso_U_33
_atom_site_aniso_U_23
_atom_site_aniso_U_13
_atom_site_aniso_U_12
Cu1 0.0447(8) 0.0506(8) 0.0286(7) 0.0009(6) -0.0106(6) -0.0072(6)
Cu2 0.0440(7) 0.0327(7) 0.0388(7) -0.0078(6) 0.0001(6) -0.0003(6)
Cu3 0.0523(8) 0.0415(8) 0.0265(7) 0.0002(6) -0.0138(6) -0.0110(6)
Cu4 0.0392(7) 0.0376(8) 0.0456(8) -0.0148(6) -0.0063(6) 0.0017(6)
Cu5 0.0536(8) 0.0440(8) 0.0578(9) 0.0021(7) -0.0073(7) -0.0004(6)
Cu6 0.0547(8) 0.0589(9) 0.0380(8) -0.0137(7) -0.0011(6) -0.0108(7)
K1 0.0708(16) 0.0453(14) 0.0388(13) -0.0052(11) -0.0117(12) -0.0073(12)
Cl1 0.0810(19) 0.0330(15) 0.0343(14) -0.0064(11) -0.0148(13) -0.0030(13)
O1 0.073(5) 0.060(5) 0.055(5) -0.034(4) 0.003(4) 0.015(4)
O2 0.108(6) 0.075(6) 0.021(4) -0.008(4) -0.012(4) 0.010(5)
O3 0.079(5) 0.066(5) 0.031(4) 0.016(4) -0.022(4) -0.015(4)
O4 0.074(5) 0.029(4) 0.061(5) -0.002(4) -0.015(4) 0.002(4)
O5 0.067(5) 0.035(5) 0.107(6) -0.011(4) -0.006(5) 0.003(4)
O6 0.075(5) 0.082(6) 0.068(5) -0.045(5) 0.011(5) -0.019(4)
O7 0.074(5) 0.034(4) 0.048(4) -0.016(4) -0.001(4) 0.013(4)
O8 0.069(5) 0.063(5) 0.030(4) -0.008(4) -0.013(4) -0.018(4)
O9 0.112(6) 0.080(6) 0.034(4) -0.001(4) -0.013(4) -0.036(5)
O10 0.091(6) 0.065(6) 0.081(6) 0.018(5) -0.034(5) -0.012(5)
O11 0.076(5) 0.062(5) 0.031(4) 0.008(4) -0.027(4) -0.009(4)
O12 0.044(4) 0.032(4) 0.055(4) -0.016(3) -0.011(3) 0.014(3)
N1 0.030(4) 0.024(4) 0.035(5) -0.008(4) -0.015(4) 0.003(4)
N2 0.031(4) 0.040(5) 0.031(5) -0.009(4) -0.003(4) -0.005(4)
N3 0.036(4) 0.028(4) 0.023(4) 0.001(4) -0.010(4) -0.007(4)
N4 0.036(4) 0.030(5) 0.023(4) -0.006(4) -0.002(3) -0.006(4)
N5 0.026(4) 0.031(5) 0.022(4) -0.006(4) -0.006(3) -0.003(4)
N6 0.042(5) 0.031(5) 0.028(5) -0.004(4) -0.012(4) -0.004(4)
N7 0.038(5) 0.030(5) 0.027(4) -0.007(4) -0.003(4) -0.004(4)
N8 0.039(5) 0.028(5) 0.031(5) -0.006(4) -0.003(4) -0.001(4)
N9 0.058(6) 0.042(6) 0.034(6) -0.006(5) 0.006(5) -0.005(5)
N10 0.034(5) 0.025(5) 0.043(5) 0.005(4) -0.013(4) -0.004(4)
N11 0.046(6) 0.050(7) 0.068(7) -0.019(6) 0.001(5) -0.016(5)
N12 0.040(5) 0.035(5) 0.040(5) -0.008(4) 0.000(4) -0.005(4)
N13 0.074(7) 0.059(7) 0.045(6) -0.011(6) -0.002(5) -0.033(6)
N14 0.043(5) 0.030(5) 0.035(5) 0.007(4) -0.006(4) -0.012(4)
N15 0.037(5) 0.034(5) 0.028(4) -0.001(4) -0.006(4) -0.001(4)
N16 0.047(5) 0.031(5) 0.032(5) -0.007(4) -0.007(4) -0.010(4)
N17 0.038(5) 0.032(5) 0.043(5) -0.006(4) -0.007(4) -0.006(4)
N18 0.042(5) 0.031(5) 0.039(5) -0.004(4) -0.001(4) -0.011(4)
C1 0.026(5) 0.033(6) 0.042(6) -0.003(5) -0.013(5) 0.003(4)
C2 0.022(5) 0.028(6) 0.034(6) -0.007(5) 0.002(4) -0.001(4)
C3 0.035(6) 0.042(6) 0.027(6) -0.002(5) -0.009(5) -0.007(5)
C4 0.043(6) 0.045(6) 0.023(5) -0.008(5) 0.000(5) -0.010(5)
C5 0.041(6) 0.033(6) 0.027(6) 0.000(5) -0.011(5) -0.010(5)
C6 0.029(5) 0.026(5) 0.038(6) -0.008(5) -0.004(4) 0.003(4)
C7 0.028(5) 0.024(5) 0.034(6) -0.011(5) 0.000(5) 0.006(4)
C8 0.041(6) 0.040(6) 0.024(5) -0.002(5) -0.006(5) -0.015(5)
C9 0.039(6) 0.029(6) 0.021(5) 0.001(4) -0.014(4) 0.000(5)
C10 0.042(6) 0.044(6) 0.026(5) -0.002(5) -0.015(5) -0.013(5)
C11 0.029(5) 0.027(6) 0.028(6) 0.004(5) -0.014(4) 0.002(4)
C12 0.040(6) 0.028(6) 0.042(6) -0.010(5) -0.002(5) 0.003(5)
C13 0.031(6) 0.039(6) 0.056(7) -0.005(6) 0.000(5) -0.007(5)
C14 0.050(6) 0.045(7) 0.023(6) 0.005(5) -0.010(5) -0.021(5)
C15 0.048(7) 0.045(7) 0.047(7) -0.011(6) -0.008(6) -0.017(5)
C16 0.052(6) 0.043(7) 0.033(6) -0.009(5) -0.008(5) -0.014(5)
C17 0.043(6) 0.018(6) 0.050(7) -0.014(5) 0.005(5) -0.006(5)
C18 0.048(6) 0.032(6) 0.045(7) -0.001(5) -0.010(5) 0.000(5)

loop_
_atom_type_symbol
_atom_type_description
_atom_type_scat_dispersion_real
_atom_type_scat_dispersion_imag
_atom_type_scat_source
C C 0.0033 0.0016 'International Tables Vol C Tables 4.2.6.8 and 6.1.1.4'
H H 0.0000 0.0000 'International Tables Vol C Tables 4.2.6.8 and 6.1.1.4'
Cl Cl 0.1484 0.1585 'International Tables Vol C Tables 4.2.6.8 and 6.1.1.4'
Cu Cu 0.3201 1.2651 'International Tables Vol C Tables 4.2.6.8 and 6.1.1.4'
K K 0.2009 0.2494 'International Tables Vol C Tables 4.2.6.8 and 6.1.1.4'
N N 0.0061 0.0033 'International Tables Vol C Tables 4.2.6.8 and 6.1.1.4'
O O 0.0106 0.0060 'International Tables Vol C Tables 4.2.6.8 and 6.1.1.4'

loop_
_geom_angle_atom_site_label_1
_geom_angle_atom_site_label_2
_geom_angle_atom_site_label_3
_geom_angle
_geom_angle_site_symmetry_1
_geom_angle_site_symmetry_3
N1 Cu1 N8 156.4(3) . .
N1 Cu1 Cl1 102.3(2) . .
N8 Cu1 Cl1 101.2(2) . .
N3 Cu2 N2 159.3(3) . .
N3 Cu2 Cl1 101.5(2) . .
N2 Cu2 Cl1 98.3(2) . .
N3 Cu2 Cu3 78.1(2) . 2_656
N2 Cu2 Cu3 97.0(2) . 2_656
Cl1 Cu2 Cu3 120.81(8) . 2_656
N4 Cu3 N5 159.9(3) . .
N4 Cu3 Cl1 99.6(2) . .
N5 Cu3 Cl1 98.5(2) . .
N4 Cu3 Cu2 80.9(2) . 2_656
N5 Cu3 Cu2 96.5(2) . 2_656
Cl1 Cu3 Cu2 123.20(9) . 2_656
N7 Cu4 N6 157.5(3) . .
N7 Cu4 Cl1 100.8(2) . .
N6 Cu4 Cl1 101.6(2) . .
N16 Cu5 N17 158.2(3) . .
N16 Cu5 Cl1 106.7(2) . .
N17 Cu5 Cl1 91.9(2) . .
N18 Cu6 N15 160.0(3) . 2_756
N18 Cu6 Cl1 95.8(2) . .
N15 Cu6 Cl1 102.9(2) 2_756 .
O7 K1 O11 82.43(19) . 1_465
O7 K1 O3 80.3(2) . 1_556
O11 K1 O3 134.7(2) 1_465 1_556
O7 K1 O1 131.0(2) . 1_466
O11 K1 O1 79.8(2) 1_465 1_466
O3 K1 O1 80.7(2) 1_556 1_466
O7 K1 O10 155.4(2) . 1_465
O11 K1 O10 92.6(2) 1_465 1_465
O3 K1 O10 118.6(2) 1_556 1_465
O1 K1 O10 70.9(2) 1_466 1_465
O7 K1 O6 111.8(2) . 2_667
O11 K1 O6 157.2(2) 1_465 2_667
O3 K1 O6 67.2(2) 1_556 2_667
O1 K1 O6 101.4(2) 1_466 2_667
O10 K1 O6 66.9(2) 1_465 2_667
O7 K1 O6 86.2(2) . .
O11 K1 O6 68.6(2) 1_465 .
O3 K1 O6 150.1(2) 1_556 .
O1 K1 O6 127.2(2) 1_466 .
O10 K1 O6 69.6(2) 1_465 .
O6 K1 O6 93.9(2) 2_667 .
O7 K1 K1 102.65(17) . 2_667
O11 K1 K1 113.23(17) 1_465 2_667
O3 K1 K1 111.34(16) 1_556 2_667
O1 K1 K1 126.34(19) 1_466 2_667
O10 K1 K1 57.24(16) 1_465 2_667
O6 K1 K1 47.84(15) 2_667 2_667
O6 K1 K1 46.04(15) . 2_667
Cu1 Cl1 Cu4 83.20(9) . .
Cu1 Cl1 Cu2 82.83(8) . .
Cu4 Cl1 Cu2 134.27(12) . .
Cu1 Cl1 Cu6 136.79(11) . .
Cu4 Cl1 Cu6 135.97(9) . .
Cu2 Cl1 Cu6 78.77(7) . .
Cu1 Cl1 Cu3 134.72(11) . .
Cu4 Cl1 Cu3 80.48(8) . .
Cu2 Cl1 Cu3 79.18(9) . .
Cu6 Cl1 Cu3 79.25(8) . .
Cu1 Cl1 Cu5 123.17(10) . .
Cu4 Cl1 Cu5 67.51(8) . .
Cu2 Cl1 Cu5 151.04(10) . .
Cu6 Cl1 Cu5 73.23(8) . .
Cu3 Cl1 Cu5 88.35(9) . .
N9 O1 K1 159.4(7) . 1_644
N10 O3 K1 163.8(6) . 1_554
N11 O6 K1 132.6(6) . 2_667
N11 O6 K1 137.9(6) . .
K1 O6 K1 86.1(2) 2_667 .
N12 O7 K1 150.6(6) . .
N13 O10 K1 132.6(7) . 1_645
N14 O11 K1 153.0(6) . 1_645
C1 N1 N2 107.1(6) . .
C1 N1 Cu1 128.7(6) . .
N2 N1 Cu1 124.0(5) . .
C3 N2 N1 107.9(6) . .
C3 N2 Cu2 127.5(6) . .
N1 N2 Cu2 124.6(5) . .
C4 N3 N4 108.9(6) . .
C4 N3 Cu2 126.4(6) . .
N4 N3 Cu2 124.4(5) . .
C6 N4 N3 106.5(6) . .
C6 N4 Cu3 128.2(6) . .
N3 N4 Cu3 125.0(5) . .
C7 N5 N6 107.7(6) . .
C7 N5 Cu3 127.7(6) . .
N6 N5 Cu3 124.5(5) . .
C9 N6 N5 107.8(6) . .
C9 N6 Cu4 127.3(6) . .
N5 N6 Cu4 124.9(5) . .
C10 N7 N8 106.6(6) . .
C10 N7 Cu4 128.9(6) . .
N8 N7 Cu4 124.1(5) . .
C12 N8 N7 108.9(7) . .
C12 N8 Cu1 127.6(6) . .
N7 N8 Cu1 123.4(5) . .
O2 N9 O1 123.8(8) . .
O2 N9 C2 118.9(8) . .
O1 N9 C2 117.4(8) . .
O3 N10 O4 123.5(7) . .
O3 N10 C5 117.1(7) . .
O4 N10 C5 119.4(8) . .
O5 N11 O6 124.7(9) . .
O5 N11 C17 117.2(9) . .
O6 N11 C17 118.1(9) . .
O7 N12 O8 122.4(8) . .
O7 N12 C8 119.5(8) . .
O8 N12 C8 118.1(7) . .
O10 N13 O9 122.5(10) . .
O10 N13 C14 119.3(9) . .
O9 N13 C14 118.2(9) . .
O12 N14 O11 122.2(7) . .
O12 N14 C11 119.7(7) . .
O11 N14 C11 118.1(7) . .
C13 N15 N16 110.0(7) . .
C13 N15 Cu6 126.0(6) . 2_756
N16 N15 Cu6 124.0(5) . 2_756
C15 N16 N15 106.4(7) . .
C15 N16 Cu5 125.5(6) . .
N15 N16 Cu5 128.2(6) . .
C16 N17 N18 108.4(7) . .
C16 N17 Cu5 126.6(6) . .
N18 N17 Cu5 124.8(5) . .
C18 N18 N17 108.1(7) . .
C18 N18 Cu6 128.9(6) . .
N17 N18 Cu6 123.0(5) . .
N1 C1 C2 109.8(7) . .
C3 C2 C1 106.0(7) . .
C3 C2 N9 126.2(8) . .
C1 C2 N9 127.9(8) . .
N2 C3 C2 109.2(8) . .
N3 C4 C5 109.2(7) . .
C4 C5 C6 105.8(7) . .
C4 C5 N10 128.9(8) . .
C6 C5 N10 125.1(8) . .
N4 C6 C5 109.6(7) . .
N5 C7 C8 109.1(7) . .
C7 C8 C9 106.5(7) . .
C7 C8 N12 126.4(8) . .
C9 C8 N12 127.1(8) . .
N6 C9 C8 108.9(7) . .
N7 C10 C11 109.3(7) . .
C10 C11 C12 106.0(7) . .
C10 C11 N14 127.1(8) . .
C12 C11 N14 126.8(8) . .
N8 C12 C11 109.1(7) . .
N15 C13 C14 107.7(8) . .
C13 C14 C15 107.3(8) . .
C13 C14 N13 126.2(9) . .
C15 C14 N13 126.5(9) . .
N16 C15 C14 108.7(8) . .
N17 C16 C17 108.4(8) . .
C18 C17 C16 106.5(8) . .
C18 C17 N11 127.3(9) . .
C16 C17 N11 126.2(9) . .
N18 C18 C17 108.5(8) . .

loop_
_geom_bond_atom_site_label_1
_geom_bond_atom_site_label_2
_geom_bond_distance
_geom_bond_site_symmetry_2
Cu1 N1 1.866(7) .
Cu1 N8 1.883(7) .
Cu1 Cl1 2.595(3) .
Cu2 N3 1.883(6) .
Cu2 N2 1.890(6) .
Cu2 Cl1 2.718(3) .
Cu2 Cu3 2.841(3) 2_656
Cu3 N4 1.866(6) .
Cu3 N5 1.886(6) .
Cu3 Cl1 2.809(3) .
Cu3 Cu2 2.841(3) 2_656
Cu4 N7 1.870(6) .
Cu4 N6 1.890(7) .
Cu4 Cl1 2.657(3) .
Cu5 N16 1.848(7) .
Cu5 N17 1.870(7) .
Cu5 Cl1 3.001(3) .
Cu6 N18 1.873(7) .
Cu6 N15 1.878(7) 2_756
Cu6 Cl1 2.801(4) .
K1 O7 2.685(7) .
K1 O11 2.703(7) 1_465
K1 O3 2.706(7) 1_556
K1 O1 2.750(7) 1_466
K1 O10 2.862(8) 1_465
K1 O6 2.994(8) 2_667
K1 O6 3.083(8) .
K1 K1 4.150(6) 2_667
O1 N9 1.226(8) .
O1 K1 2.750(7) 1_644
O2 N9 1.224(8) .
O3 N10 1.224(8) .
O3 K1 2.706(7) 1_554
O4 N10 1.229(8) .
O5 N11 1.245(9) .
O6 N11 1.255(9) .
O6 K1 2.994(8) 2_667
O7 N12 1.220(8) .
O8 N12 1.251(8) .
O9 N13 1.238(9) .
O10 N13 1.226(9) .
O10 K1 2.862(8) 1_645
O11 N14 1.248(8) .
O11 K1 2.703(7) 1_645
O12 N14 1.222(7) .
N1 C1 1.329(9) .
N1 N2 1.398(8) .
N2 C3 1.344(9) .
N3 C4 1.325(9) .
N3 N4 1.391(8) .
N4 C6 1.337(9) .
N5 C7 1.328(8) .
N5 N6 1.385(8) .
N6 C9 1.329(9) .
N7 C10 1.351(9) .
N7 N8 1.394(8) .
N8 C12 1.319(9) .
N9 C2 1.425(10) .
N10 C5 1.433(10) .
N11 C17 1.411(10) .
N12 C8 1.423(10) .
N13 C14 1.428(11) .
N14 C11 1.410(9) .
N15 C13 1.320(10) .
N15 N16 1.376(8) .
N15 Cu6 1.878(7) 2_756
N16 C15 1.344(10) .
N17 C16 1.336(9) .
N17 N18 1.375(8) .
N18 C18 1.349(9) .
C1 C2 1.389(10) .
C2 C3 1.367(10) .
C4 C5 1.372(10) .
C5 C6 1.387(10) .
C7 C8 1.368(10) .
C8 C9 1.371(10) .
C10 C11 1.378(10) .
C11 C12 1.389(10) .
C13 C14 1.368(11) .
C14 C15 1.371(11) .
C16 C17 1.392(11) .
C17 C18 1.375(11) .
